data_4035827
loop_
_publ_author_name
'Wei, Lin-Su'
'He, Guo-Xue'
'Kong, Xiang-Fei'
'Pan, Cheng-Xue'
'Mo, Dong-Liang'
'Su, Gui-Fa'

_publ_section_title
;
 Gold(III)-Catalyzed Selective Cyclization of Alkynyl
 Quinazolinone-Tethered Pyrroles: Synthesis of Fused Quinazolinone
 Scaffolds.
;
_journal_issue 12
_journal_name_full 'The Journal of organic chemistry'
_journal_page_first 6719
_journal_page_last 6727
_journal_paper_doi 10.1021/acs.joc.8b00168
_journal_volume 83
_journal_year 2018
_chemical_formula_moiety 'C16 H13 N3 O'
_chemical_formula_sum 'C16 H13 N3 O'
_chemical_formula_weight 263.29
_space_group_crystal_system monoclinic
_space_group_IT_number 14
_space_group_name_Hall '-P 2ybc'
_space_group_name_H-M_alt 'P 1 21/c 1'
_atom_sites_solution_hydrogens geom
_audit_creation_method SHELXL-2014/7
_cell_angle_alpha 90
_cell_angle_beta 99.101(4)
_cell_angle_gamma 90
_cell_formula_units_Z 4
_cell_length_a 8.150(2)
_cell_length_b 15.852(4)
_cell_length_c 10.041(3)
_cell_measurement_reflns_used 5826
_cell_measurement_temperature 296(2)
_cell_measurement_theta_max 26.37
_cell_measurement_theta_min 2.42
_cell_volume 1280.9(6)
_computing_structure_refinement 'SHELXL-2014/7 (Sheldrick, 2014)'
_diffrn_ambient_temperature 296(2)
_diffrn_measured_fraction_theta_full 1.000
_diffrn_measured_fraction_theta_max 1.000
_diffrn_measurement_device_type 'SuperNova, Single source at offset, Eos'
_diffrn_measurement_method 'four-circle diffractometer'
_diffrn_radiation_type MoK\a
_diffrn_radiation_wavelength 0.71073
_diffrn_reflns_av_R_equivalents 0.0281
_diffrn_reflns_av_unetI/netI 0.0181
_diffrn_reflns_Laue_measured_fraction_full 1.000
_diffrn_reflns_Laue_measured_fraction_max 1.000
_diffrn_reflns_limit_h_max 10
_diffrn_reflns_limit_h_min -10
_diffrn_reflns_limit_k_max 19
_diffrn_reflns_limit_k_min -19
_diffrn_reflns_limit_l_max 12
_diffrn_reflns_limit_l_min -12
_diffrn_reflns_number 15367
_diffrn_reflns_point_group_measured_fraction_full 1.000
_diffrn_reflns_point_group_measured_fraction_max 1.000
_diffrn_reflns_theta_full 25.242
_diffrn_reflns_theta_max 26.406
_diffrn_reflns_theta_min 2.423
_exptl_absorpt_coefficient_mu 0.089
_exptl_crystal_density_diffrn 1.365
_exptl_crystal_description block
_exptl_crystal_F_000 552
_exptl_crystal_size_max 0.300
_exptl_crystal_size_mid 0.280
_exptl_crystal_size_min 0.230
_refine_diff_density_max 0.199
_refine_diff_density_min -0.282
_refine_diff_density_rms 0.061
_refine_ls_extinction_method none
_refine_ls_goodness_of_fit_ref 1.051
_refine_ls_hydrogen_treatment constr
_refine_ls_matrix_type full
_refine_ls_number_parameters 183
_refine_ls_number_reflns 2645
_refine_ls_number_restraints 0
_refine_ls_restrained_S_all 1.051
_refine_ls_R_factor_all 0.0517
_refine_ls_R_factor_gt 0.0429
_refine_ls_shift/su_max 0.000
_refine_ls_shift/su_mean 0.000
_refine_ls_structure_factor_coef Fsqd
_refine_ls_weighting_details 'w=1/[\s^2^(Fo^2^)+(0.0830P)^2^+0.1480P] where P=(Fo^2^+2Fc^2^)/3'
_refine_ls_weighting_scheme calc
_refine_ls_wR_factor_gt 0.1227
_refine_ls_wR_factor_ref 0.1334
_reflns_Friedel_coverage 0.000
_reflns_number_gt 2166
_reflns_number_total 2645
_reflns_threshold_expression 'I > 2\s(I)'
_cod_data_source_file jo8b00168_si_001.cif
_cod_data_source_block AAAA
_cod_original_sg_symbol_H-M 'P 21/c'
_cod_database_code 4035827
_shelx_shelxl_version_number 2014/7
_shelx_space_group_comment
;
The symmetry employed for this shelxl refinement is uniquely defined
by the following loop, which should always be used as a source of
symmetry information in preference to the above space-group names.
They are only intended as comments.
;
_shelx_estimated_absorpt_t_min 0.974
_shelx_estimated_absorpt_t_max 0.980

loop_
_space_group_symop_operation_xyz
'x, y, z'
'-x, y+1/2, -z+1/2'
'-x, -y, -z'
'x, -y-1/2, z-1/2'

loop_
_atom_site_label
_atom_site_type_symbol
_atom_site_fract_x
_atom_site_fract_y
_atom_site_fract_z
_atom_site_U_iso_or_equiv
_atom_site_adp_type
_atom_site_occupancy
_atom_site_site_symmetry_order
_atom_site_calc_flag
_atom_site_refinement_flags_posn
_atom_site_refinement_flags_adp
N3 N 0.76521(12) 0.44490(6) 0.58782(10) 0.0366(3) Uani 1 1 d . .
O1 O 0.72200(14) 0.39830(7) 0.79535(11) 0.0606(3) Uani 1 1 d . .
N1 N 0.67032(12) 0.58096(6) 0.50376(10) 0.0388(3) Uani 1 1 d . .
N2 N 0.80778(13) 0.53653(8) 0.25629(11) 0.0463(3) Uani 1 1 d . .
C2 C 0.62973(14) 0.53619(8) 0.72854(12) 0.0379(3) Uani 1 1 d . .
C8 C 0.74390(13) 0.50855(7) 0.48950(11) 0.0348(3) Uani 1 1 d . .
C9 C 0.80989(14) 0.48822(8) 0.37017(12) 0.0393(3) Uani 1 1 d . .
C7 C 0.61445(14) 0.59553(8) 0.62368(12) 0.0369(3) Uani 1 1 d . .
C1 C 0.70625(15) 0.45542(8) 0.71211(12) 0.0403(3) Uani 1 1 d . .
C16 C 0.84594(16) 0.36817(8) 0.56899(14) 0.0443(3) Uani 1 1 d . .
H16 H 0.8552 0.3280 0.6372 0.053 Uiso 1 1 calc R U
C14 C 0.90998(16) 0.35052(9) 0.45695(15) 0.0468(3) Uani 1 1 d . .
C13 C 0.89242(15) 0.41286(9) 0.35296(14) 0.0453(3) Uani 1 1 d . .
C6 C 0.53810(17) 0.67347(9) 0.64292(15) 0.0481(3) Uani 1 1 d . .
H6 H 0.5270 0.7138 0.5749 0.058 Uiso 1 1 calc R U
C3 C 0.57051(17) 0.55487(9) 0.84906(13) 0.0475(3) Uani 1 1 d . .
H3 H 0.5821 0.5155 0.9185 0.057 Uiso 1 1 calc R U
C4 C 0.49567(18) 0.63086(10) 0.86494(15) 0.0550(4) Uani 1 1 d . .
H4 H 0.4555 0.6428 0.9445 0.066 Uiso 1 1 calc R U
C5 C 0.48007(18) 0.69026(9) 0.76127(16) 0.0553(4) Uani 1 1 d . .
H5 H 0.4297 0.7419 0.7724 0.066 Uiso 1 1 calc R U
C12 C 0.94137(18) 0.41666(11) 0.22420(16) 0.0583(4) Uani 1 1 d . .
H12 H 0.9992 0.3755 0.1846 0.070 Uiso 1 1 calc R U
C11 C 0.88739(17) 0.49227(12) 0.16942(15) 0.0595(4) Uani 1 1 d . .
H11 H 0.9028 0.5110 0.0845 0.071 Uiso 1 1 calc R U
C10 C 0.7343(2) 0.61973(10) 0.22788(15) 0.0565(4) Uani 1 1 d . .
H10A H 0.7543 0.6384 0.1409 0.085 Uiso 1 1 calc R U
H10B H 0.7835 0.6589 0.2956 0.085 Uiso 1 1 calc R U
H10C H 0.6167 0.6167 0.2284 0.085 Uiso 1 1 calc R U
C15 C 0.9965(2) 0.26817(10) 0.44003(19) 0.0677(5) Uani 1 1 d . .
H15A H 1.0047 0.2361 0.5219 0.101 Uiso 1 1 calc R U
H15B H 1.1058 0.2791 0.4201 0.101 Uiso 1 1 calc R U
H15C H 0.9340 0.2368 0.3673 0.101 Uiso 1 1 calc R U

loop_
_atom_site_aniso_label
_atom_site_aniso_U_11
_atom_site_aniso_U_22
_atom_site_aniso_U_33
_atom_site_aniso_U_23
_atom_site_aniso_U_13
_atom_site_aniso_U_12
N3 0.0354(5) 0.0379(5) 0.0363(6) 0.0021(4) 0.0054(4) -0.0024(4)
O1 0.0760(7) 0.0579(6) 0.0509(6) 0.0202(5) 0.0196(5) 0.0085(5)
N1 0.0397(5) 0.0408(6) 0.0364(5) 0.0038(4) 0.0074(4) -0.0014(4)
N2 0.0416(6) 0.0642(7) 0.0344(6) 0.0023(5) 0.0099(4) -0.0082(5)
C2 0.0339(6) 0.0450(7) 0.0345(6) -0.0007(5) 0.0050(5) -0.0061(5)
C8 0.0314(5) 0.0400(6) 0.0324(6) 0.0014(5) 0.0034(4) -0.0060(5)
C9 0.0339(6) 0.0492(7) 0.0349(6) -0.0026(5) 0.0056(5) -0.0078(5)
C7 0.0324(6) 0.0410(6) 0.0369(6) -0.0012(5) 0.0047(5) -0.0056(5)
C1 0.0403(6) 0.0452(7) 0.0357(6) 0.0060(5) 0.0067(5) -0.0038(5)
C16 0.0430(7) 0.0374(6) 0.0515(8) 0.0012(5) 0.0038(6) -0.0005(5)
C14 0.0403(7) 0.0437(7) 0.0557(8) -0.0112(6) 0.0051(6) -0.0033(5)
C13 0.0359(6) 0.0547(8) 0.0454(7) -0.0141(6) 0.0070(5) -0.0063(5)
C6 0.0480(7) 0.0428(7) 0.0541(8) 0.0002(6) 0.0097(6) 0.0008(6)
C3 0.0484(7) 0.0587(8) 0.0365(7) -0.0025(6) 0.0098(6) -0.0078(6)
C4 0.0540(8) 0.0669(10) 0.0468(8) -0.0176(7) 0.0168(6) -0.0078(7)
C5 0.0506(8) 0.0505(8) 0.0662(9) -0.0160(7) 0.0136(7) 0.0015(6)
C12 0.0480(8) 0.0794(11) 0.0507(8) -0.0197(8) 0.0173(6) -0.0055(7)
C11 0.0505(8) 0.0923(12) 0.0386(8) -0.0063(7) 0.0164(6) -0.0106(8)
C10 0.0582(8) 0.0686(10) 0.0433(7) 0.0182(7) 0.0097(6) -0.0061(7)
C15 0.0695(10) 0.0501(9) 0.0843(12) -0.0153(8) 0.0151(9) 0.0061(7)

loop_
_atom_type_symbol
_atom_type_description
_atom_type_scat_dispersion_real
_atom_type_scat_dispersion_imag
_atom_type_scat_source
C C 0.0033 0.0016 'International Tables Vol C Tables 4.2.6.8 and 6.1.1.4'
H H 0.0000 0.0000 'International Tables Vol C Tables 4.2.6.8 and 6.1.1.4'
N N 0.0061 0.0033 'International Tables Vol C Tables 4.2.6.8 and 6.1.1.4'
O O 0.0106 0.0060 'International Tables Vol C Tables 4.2.6.8 and 6.1.1.4'

loop_
_geom_angle_atom_site_label_1
_geom_angle_atom_site_label_2
_geom_angle_atom_site_label_3
_geom_angle
C8 N3 C16 122.31(11)
C8 N3 C1 120.92(10)
C16 N3 C1 116.76(10)
C8 N1 C7 117.60(11)
C11 N2 C9 107.55(13)
C11 N2 C10 124.30(12)
C9 N2 C10 128.15(11)
C7 C2 C3 120.26(12)
C7 C2 C1 119.81(11)
C3 C2 C1 119.93(12)
N1 C8 N3 124.03(11)
N1 C8 C9 121.91(11)
N3 C8 C9 114.06(11)
N2 C9 C13 108.48(11)
N2 C9 C8 128.08(12)
C13 C9 C8 123.44(12)
N1 C7 C2 122.91(11)
N1 C7 C6 118.84(12)
C2 C7 C6 118.25(12)
O1 C1 N3 120.04(12)
O1 C1 C2 125.27(12)
N3 C1 C2 114.69(10)
C14 C16 N3 122.94(12)
C14 C16 H16 118.5
N3 C16 H16 118.5
C16 C14 C13 117.46(12)
C16 C14 C15 121.75(14)
C13 C14 C15 120.79(13)
C9 C13 C12 106.76(13)
C9 C13 C14 119.76(12)
C12 C13 C14 133.48(14)
C5 C6 C7 120.55(14)
C5 C6 H6 119.7
C7 C6 H6 119.7
C4 C3 C2 120.38(13)
C4 C3 H3 119.8
C2 C3 H3 119.8
C3 C4 C5 119.75(13)
C3 C4 H4 120.1
C5 C4 H4 120.1
C6 C5 C4 120.80(14)
C6 C5 H5 119.6
C4 C5 H5 119.6
C11 C12 C13 106.67(13)
C11 C12 H12 126.7
C13 C12 H12 126.7
N2 C11 C12 110.54(13)
N2 C11 H11 124.7
C12 C11 H11 124.7
N2 C10 H10A 109.5
N2 C10 H10B 109.5
H10A C10 H10B 109.5
N2 C10 H10C 109.5
H10A C10 H10C 109.5
H10B C10 H10C 109.5
C14 C15 H15A 109.5
C14 C15 H15B 109.5
H15A C15 H15B 109.5
C14 C15 H15C 109.5
H15A C15 H15C 109.5
H15B C15 H15C 109.5

loop_
_geom_bond_atom_site_label_1
_geom_bond_atom_site_label_2
_geom_bond_distance
N3 C8 1.4030(16)
N3 C16 1.4097(17)
N3 C1 1.4164(17)
O1 C1 1.2251(16)
N1 C8 1.3132(16)
N1 C7 1.3727(16)
N2 C11 1.3613(19)
N2 C9 1.3741(17)
N2 C10 1.458(2)
C2 C7 1.4026(18)
C2 C3 1.4035(18)
C2 C1 1.4450(18)
C8 C9 1.4256(17)
C9 C13 1.3950(19)
C7 C6 1.4103(18)
C16 C14 1.342(2)
C16 H16 0.9300
C14 C13 1.428(2)
C14 C15 1.506(2)
C13 C12 1.413(2)
C6 C5 1.373(2)
C6 H6 0.9300
C3 C4 1.371(2)
C3 H3 0.9300
C4 C5 1.394(2)
C4 H4 0.9300
C5 H5 0.9300
C12 C11 1.362(3)
C12 H12 0.9300
C11 H11 0.9300
C10 H10A 0.9600
C10 H10B 0.9600
C10 H10C 0.9600
C15 H15A 0.9600
C15 H15B 0.9600
C15 H15C 0.9600

loop_
_geom_torsion_atom_site_label_1
_geom_torsion_atom_site_label_2
_geom_torsion_atom_site_label_3
_geom_torsion_atom_site_label_4
_geom_torsion
C7 N1 C8 N3 1.49(17)
C7 N1 C8 C9 -178.43(10)
C16 N3 C8 N1 -179.58(10)
C1 N3 C8 N1 0.15(17)
C16 N3 C8 C9 0.35(16)
C1 N3 C8 C9 -179.92(10)
C11 N2 C9 C13 0.02(14)
C10 N2 C9 C13 179.46(12)
C11 N2 C9 C8 179.04(12)
C10 N2 C9 C8 -1.5(2)
N1 C8 C9 N2 -0.55(19)
N3 C8 C9 N2 179.52(11)
N1 C8 C9 C13 178.33(11)
N3 C8 C9 C13 -1.60(16)
C8 N1 C7 C2 -1.36(17)
C8 N1 C7 C6 178.67(10)
C3 C2 C7 N1 179.83(11)
C1 C2 C7 N1 -0.38(18)
C3 C2 C7 C6 -0.21(17)
C1 C2 C7 C6 179.58(11)
C8 N3 C1 O1 178.05(11)
C16 N3 C1 O1 -2.20(17)
C8 N3 C1 C2 -1.83(16)
C16 N3 C1 C2 177.92(10)
C7 C2 C1 O1 -177.97(12)
C3 C2 C1 O1 1.8(2)
C7 C2 C1 N3 1.91(16)
C3 C2 C1 N3 -178.30(10)
C8 N3 C16 C14 0.79(19)
C1 N3 C16 C14 -178.95(11)
N3 C16 C14 C13 -0.70(19)
N3 C16 C14 C15 179.63(12)
N2 C9 C13 C12 0.11(14)
C8 C9 C13 C12 -178.96(11)
N2 C9 C13 C14 -179.19(11)
C8 C9 C13 C14 1.74(18)
C16 C14 C13 C9 -0.52(18)
C15 C14 C13 C9 179.15(12)
C16 C14 C13 C12 -179.59(14)
C15 C14 C13 C12 0.1(2)
N1 C7 C6 C5 179.75(12)
C2 C7 C6 C5 -0.21(19)
C7 C2 C3 C4 0.68(19)
C1 C2 C3 C4 -179.10(11)
C2 C3 C4 C5 -0.7(2)
C7 C6 C5 C4 0.2(2)
C3 C4 C5 C6 0.3(2)
C9 C13 C12 C11 -0.20(15)
C14 C13 C12 C11 178.96(14)
C9 N2 C11 C12 -0.15(16)
C10 N2 C11 C12 -179.61(13)
C13 C12 C11 N2 0.22(16)
